data_4078409
loop_
_publ_author_name
'Hays, Melanie L.'
'Burkey, David J.'
'Overby, Jason S.'
'Hanusa, Timothy P.'
'Sellers, Scott P.'
'Yee, Gordon T.'
'Young, Victor G.'

_publ_section_title
;
 Steric Influence on the Structure, Magnetic Properties, and Reactivity of
 Hexa- and Octaisopropylmanganocene
;
_journal_issue 25
_journal_name_full Organometallics
_journal_page_first 5521
_journal_paper_doi 10.1021/om980596n
_journal_volume 17
_journal_year 1998
_chemical_formula_moiety 'C22 H29 N3 '
_chemical_formula_sum 'C22 H29 N3'
_chemical_formula_weight 335.49
_space_group_IT_number 2
_symmetry_cell_setting triclinic
_symmetry_Int_Tables_number 2
_symmetry_space_group_name_Hall '-P 1'
_symmetry_space_group_name_H-M 'P -1'
_audit_creation_date 'Fri Jul  3 10:10:36 1998'
_audit_creation_method 'from TEXRAY.INF file'
_cell_angle_alpha 108.24(1)
_cell_angle_beta 107.54(1)
_cell_angle_gamma 95.26(1)
_cell_formula_units_Z 2
_cell_length_a 10.076(2)
_cell_length_b 12.421(2)
_cell_length_c 9.660(1)
_cell_measurement_reflns_used 24
_cell_measurement_temperature 293.2
_cell_measurement_theta_max 55.9
_cell_measurement_theta_min 40.0
_cell_volume 1071.5(3)
_computing_cell_refinement 'MSC/AFC Diffractometer Control'
_computing_data_collection 'MSC/AFC Diffractometer Control'
_computing_data_reduction teXsan
_computing_publication_material teXsan
_computing_structure_refinement teXsan
_diffrn_ambient_temperature 293.2
_diffrn_measurement_device AFC6S
_diffrn_measurement_method 'omega/2-theta scans'
_diffrn_orient_matrix_UB_11 0.01433
_diffrn_orient_matrix_UB_12 0.07032
_diffrn_orient_matrix_UB_13 -0.02754
_diffrn_orient_matrix_UB_21 0.07032
_diffrn_orient_matrix_UB_22 -0.03154
_diffrn_orient_matrix_UB_23 -0.04746
_diffrn_orient_matrix_UB_31 -0.07849
_diffrn_orient_matrix_UB_32 -0.03952
_diffrn_orient_matrix_UB_33 -0.10254
_diffrn_radiation_monochromator graphite
_diffrn_radiation_source 'X-ray tube'
_diffrn_radiation_type CuKalpha
_diffrn_radiation_wavelength 1.5418
_diffrn_reflns_av_R_equivalents 0.018
_diffrn_reflns_limit_h_max 13
_diffrn_reflns_limit_h_min -8
_diffrn_reflns_limit_k_max 13
_diffrn_reflns_limit_k_min -13
_diffrn_reflns_limit_l_max 10
_diffrn_reflns_limit_l_min -10
_diffrn_reflns_number 3399
_diffrn_reflns_theta_max 60.10
_diffrn_standards_decay_% none
_diffrn_standards_interval_count 150
_diffrn_standards_number 3
_exptl_absorpt_coefficient_mu 0.442
_exptl_absorpt_correction_type none
_exptl_crystal_colour red
_exptl_crystal_density_diffrn 1.040
_exptl_crystal_description prism
_exptl_crystal_F_000 364.00
_exptl_crystal_size_max 0.48
_exptl_crystal_size_mid 0.43
_exptl_crystal_size_min 0.23
_refine_diff_density_max 0.11
_refine_diff_density_min -0.10
_refine_ls_extinction_coef 190.74240
_refine_ls_extinction_method Zachariasen_type_2_Gaussian_isotropic
_refine_ls_goodness_of_fit_obs 1.730
_refine_ls_matrix_type full
_refine_ls_number_parameters 247
_refine_ls_number_reflns 1647
_refine_ls_number_restraints 0
_refine_ls_R_factor_obs 0.0443
_refine_ls_shift/su_max 0.0254
_refine_ls_structure_factor_coef F
_refine_ls_weighting_scheme sigma
_refine_ls_wR_factor_obs 0.0528
_reflns_number_observed 1647
_reflns_number_total 3399
_reflns_observed_criterion 3sigma(I)
_cod_data_source_file om980596n.cif
_cod_data_source_block C5(C3H7)4HC(CN)=C(CN)2
_cod_original_cell_volume 1071.6(3)
_cod_original_sg_symbol_H-M 'P -1       '
_cod_original_formula_sum 'C22 H29 N3 '
_cod_database_code 4078409

loop_
_symmetry_equiv_pos_as_xyz
'   +x,   +y,   +z'
'   -x,   -y,   -z'

loop_
_atom_site_aniso_label
_atom_site_aniso_U_11
_atom_site_aniso_U_22
_atom_site_aniso_U_33
_atom_site_aniso_U_12
_atom_site_aniso_U_13
_atom_site_aniso_U_23
N(1) 0.111(3) 0.072(2) 0.101(3) 0.021(2) 0.046(2) 0.019(2)
N(2) 0.109(3) 0.168(4) 0.066(2) 0.052(3) 0.033(2) 0.048(3)
N(3) 0.097(2) 0.082(2) 0.104(3) 0.028(2) 0.034(2) 0.051(2)
C(1) 0.061(2) 0.050(2) 0.055(2) 0.018(2) 0.021(2) 0.027(2)
C(2) 0.052(2) 0.059(2) 0.061(2) 0.014(2) 0.019(2) 0.029(2)
C(3) 0.057(2) 0.056(2) 0.054(2) 0.017(2) 0.018(2) 0.024(2)
C(4) 0.066(2) 0.059(2) 0.054(2) 0.016(2) 0.023(2) 0.028(2)
C(5) 0.059(2) 0.066(2) 0.055(2) 0.021(2) 0.028(2) 0.032(2)
C(6) 0.056(2) 0.087(3) 0.102(3) 0.013(2) 0.024(2) 0.056(3)
C(7) 0.085(3) 0.184(5) 0.126(4) 0.027(3) 0.064(3) 0.088(4)
C(8) 0.095(3) 0.096(3) 0.191(5) -0.005(3) 0.049(3) 0.069(4)
C(9) 0.068(3) 0.082(3) 0.097(3) 0.034(2) 0.033(2) 0.053(3)
C(10) 0.157(4) 0.134(4) 0.182(5) 0.103(4) 0.117(4) 0.097(4)
C(11) 0.080(3) 0.151(4) 0.166(5) 0.009(3) -0.025(3) 0.093(4)
C(12) 0.092(3) 0.085(3) 0.095(3) 0.028(2) 0.044(3) 0.060(3)
C(13) 0.144(4) 0.137(4) 0.094(3) 0.062(3) 0.063(3) 0.081(3)
C(14) 0.129(4) 0.082(3) 0.145(4) 0.002(3) 0.038(3) 0.062(3)
C(15) 0.073(3) 0.100(3) 0.080(3) 0.039(2) 0.045(2) 0.055(2)
C(16) 0.060(3) 0.111(3) 0.137(4) 0.015(2) 0.041(3) 0.055(3)
C(17) 0.093(3) 0.123(4) 0.101(3) 0.058(3) 0.050(3) 0.029(3)
C(18) 0.047(2) 0.061(2) 0.058(2) 0.014(2) 0.026(2) 0.027(2)
C(19) 0.054(2) 0.074(2) 0.055(2) 0.021(2) 0.026(2) 0.032(2)
C(20) 0.068(2) 0.070(3) 0.065(2) 0.018(2) 0.029(2) 0.029(2)
C(21) 0.071(2) 0.102(3) 0.065(3) 0.037(2) 0.036(2) 0.044(2)
C(22) 0.063(2) 0.076(3) 0.072(3) 0.025(2) 0.027(2) 0.046(2)

loop_
_atom_site_label
_atom_site_fract_x
_atom_site_fract_y
_atom_site_fract_z
_atom_site_U_iso_or_equiv
_atom_site_thermal_displace_type
N(1) 0.8260(4) 0.9166(3) 0.6164(4) 0.096(1) Uij
N(2) 0.9596(4) 0.7096(3) 0.8380(4) 0.110(1) Uij
N(3) 0.8185(3) 0.4131(3) 0.4101(4) 0.089(1) Uij
C(1) 0.7190(3) 0.6600(3) 0.2876(4) 0.053(1) Uij
C(2) 0.5755(3) 0.6937(3) 0.2528(3) 0.055(1) Uij
C(3) 0.5780(3) 0.7728(3) 0.1851(3) 0.055(1) Uij
C(4) 0.7169(3) 0.7932(3) 0.1652(3) 0.057(1) Uij
C(5) 0.7993(3) 0.7259(3) 0.2201(3) 0.055(1) Uij
C(6) 0.4554(4) 0.6409(3) 0.2891(5) 0.077(1) Uij
C(7) 0.4764(4) 0.6825(4) 0.4624(6) 0.117(2) Uij
C(8) 0.4256(4) 0.5091(4) 0.2201(6) 0.125(2) Uij
C(9) 0.4575(4) 0.8320(3) 0.1303(5) 0.075(1) Uij
C(10) 0.4172(5) 0.9040(4) 0.2633(6) 0.129(2) Uij
C(11) 0.3314(5) 0.7482(4) -0.0044(6) 0.141(2) Uij
C(12) 0.7614(4) 0.8750(3) 0.0925(5) 0.080(2) Uij
C(13) 0.6727(5) 0.8435(4) -0.0784(5) 0.108(2) Uij
C(14) 0.7731(5) 1.0005(4) 0.1885(6) 0.117(2) Uij
C(15) 0.9469(4) 0.7143(3) 0.2198(4) 0.073(1) Uij
C(16) 1.0631(4) 0.7925(4) 0.3704(5) 0.099(2) Uij
C(17) 0.9664(4) 0.5899(4) 0.1822(5) 0.102(2) Uij
C(18) 0.7932(3) 0.6998(3) 0.4598(3) 0.052(1) Uij
C(19) 0.8428(3) 0.6322(3) 0.5413(4) 0.057(1) Uij
C(20) 0.8123(4) 0.8217(3) 0.5460(4) 0.064(1) Uij
C(21) 0.9094(4) 0.6770(3) 0.7071(4) 0.071(1) Uij
C(22) 0.8275(3) 0.5097(3) 0.4658(4) 0.064(1) Uij
H(1) 0.711(3) 0.579(2) 0.245(3) 0.048(8) Uij
H(2) 0.366(3) 0.666(3) 0.239(4) 0.08(1) Uij
H(3) 0.498(3) 0.888(3) 0.090(4) 0.09(1) Uij
H(4) 0.865(4) 0.867(3) 0.096(4) 0.11(1) Uij
H(5) 0.960(3) 0.740(3) 0.139(4) 0.09(1) Uij
H(6) 0.5554 0.6556 0.5151 0.1398 Uij
H(7) 0.4950 0.7642 0.5036 0.1398 Uij
H(8) 0.3936 0.6518 0.4759 0.1398 Uij
H(9) 0.3495 0.4785 0.2445 0.1489 Uij
H(10) 0.4009 0.4849 0.1106 0.1489 Uij
H(11) 0.5084 0.4826 0.2627 0.1489 Uij
H(12) 0.4970 0.9617 0.3368 0.1546 Uij
H(13) 0.3421 0.9398 0.2242 0.1546 Uij
H(14) 0.3861 0.8555 0.3110 0.1546 Uij
H(15) 0.2654 0.7907 -0.0441 0.1684 Uij
H(16) 0.3630 0.7052 -0.0837 0.1684 Uij
H(17) 0.2866 0.6973 0.0314 0.1684 Uij
H(18) 0.5795 0.8570 -0.0872 0.1290 Uij
H(19) 0.7157 0.8907 -0.1206 0.1290 Uij
H(20) 0.6675 0.7647 -0.1334 0.1290 Uij
H(21) 0.8426 1.0194 0.2882 0.1401 Uij
H(22) 0.8004 1.0484 0.1378 0.1401 Uij
H(23) 0.6838 1.0109 0.1974 0.1401 Uij
H(24) 1.0588 0.7679 0.4527 0.1179 Uij
H(25) 1.1533 0.7886 0.3593 0.1179 Uij
H(26) 1.0497 0.8700 0.3926 0.1179 Uij
H(27) 0.9620 0.5652 0.2644 0.1213 Uij
H(28) 0.8935 0.5424 0.0882 0.1213 Uij
H(29) 1.0566 0.5861 0.1711 0.1213 Uij

loop_
_atom_type_symbol
_atom_type_oxidation_number
_atom_type_number_in_cell
_atom_type_scat_dispersion_real
_atom_type_scat_dispersion_imag
_atom_type_scat_source
C 0 44 0.017 0.009 'International Tables'
H 0 58 0.000 0.000 'International Tables'
N 0 6 0.029 0.018 'International Tables'

loop_
_geom_angle_atom_site_label_1
_geom_angle_atom_site_label_2
_geom_angle_atom_site_label_3
_geom_angle
_geom_angle_publ_flag
C(2) C(1) C(5) 104.2(2) yes
C(2) C(1) C(18) 109.6(3) yes
C(5) C(1) C(18) 109.4(3) yes
C(1) C(2) C(3) 108.1(2) yes
C(1) C(2) C(6) 122.8(3) yes
C(3) C(2) C(6) 129.1(3) yes
C(2) C(3) C(4) 109.8(3) yes
C(2) C(3) C(9) 126.8(3) yes
C(4) C(3) C(9) 123.4(3) yes
C(3) C(4) C(5) 109.7(3) yes
C(3) C(4) C(12) 126.1(3) yes
C(5) C(4) C(12) 124.2(3) yes
C(1) C(5) C(4) 108.1(3) yes
C(1) C(5) C(15) 123.2(3) yes
C(4) C(5) C(15) 128.7(3) yes
C(2) C(6) C(7) 114.0(3) yes
C(2) C(6) C(8) 111.3(3) yes
C(7) C(6) C(8) 110.6(4) yes
C(3) C(9) C(10) 111.9(3) yes
C(3) C(9) C(11) 112.5(3) yes
C(10) C(9) C(11) 113.3(4) yes
C(4) C(12) C(13) 114.0(3) yes
C(4) C(12) C(14) 112.0(3) yes
C(13) C(12) C(14) 112.6(3) yes
C(5) C(15) C(16) 113.0(3) yes
C(5) C(15) C(17) 112.5(3) yes
C(16) C(15) C(17) 110.2(3) yes
C(1) C(18) C(19) 126.0(3) yes
C(1) C(18) C(20) 116.5(3) yes
C(19) C(18) C(20) 117.5(3) yes
C(18) C(19) C(21) 122.4(3) yes
C(18) C(19) C(22) 121.5(3) yes
C(21) C(19) C(22) 116.1(3) yes
N(1) C(20) C(18) 178.2(4) yes
N(2) C(21) C(19) 178.0(4) yes
N(3) C(22) C(19) 178.0(4) yes

loop_
_geom_bond_atom_site_label_1
_geom_bond_atom_site_label_2
_geom_bond_distance
_geom_bond_publ_flag
N(1) C(20) 1.133(4) yes
N(2) C(21) 1.129(4) yes
N(3) C(22) 1.133(4) yes
C(1) C(2) 1.512(4) yes
C(1) C(5) 1.511(4) yes
C(1) C(18) 1.497(4) yes
C(2) C(3) 1.343(4) yes
C(2) C(6) 1.507(4) yes
C(3) C(4) 1.479(4) yes
C(3) C(9) 1.521(4) yes
C(4) C(5) 1.344(4) yes
C(4) C(12) 1.510(4) yes
C(5) C(15) 1.508(4) yes
C(6) C(7) 1.530(6) yes
C(6) C(8) 1.523(5) yes
C(9) C(10) 1.509(5) yes
C(9) C(11) 1.518(5) yes
C(12) C(13) 1.523(5) yes
C(12) C(14) 1.516(5) yes
C(15) C(16) 1.520(5) yes
C(15) C(17) 1.518(5) yes
C(18) C(19) 1.352(4) yes
C(18) C(20) 1.443(4) yes
C(19) C(21) 1.432(4) yes
C(19) C(22) 1.436(5) yes
